data_4510391
loop_
_publ_author_name
'Karasawa, Satoru'
'Hagihara, Ryusuke'
'Abe, Yuichiro'
'Harada, Naomi'
'Todo, Jun-ichi'
'Koga, Noboru'

_publ_section_title
;
 Crystal Structures, Thermal Properties, and Emission Behaviors
 ofN,N-R-Phenyl-7-amino-2,4-trifluoromethylquinoline Derivatives:
 Supercooled Liquid-to-Crystal Transformation Induced by Mechanical
 Stimuli
;
_journal_issue 5
_journal_name_full 'Crystal Growth &amp; Design'
_journal_page_first 2468
_journal_paper_doi 10.1021/cg5001842
_journal_volume 14
_journal_year 2014
_chemical_formula_moiety 'C18 H12 F6 N2'
_chemical_formula_sum 'C18 H12 F6 N2'
_chemical_formula_weight 370.30
_space_group_IT_number 15
_symmetry_cell_setting monoclinic
_symmetry_Int_Tables_number 15
_symmetry_space_group_name_Hall '-C 2yc'
_symmetry_space_group_name_H-M 'C 1 2/c 1'
_atom_sites_solution_hydrogens geom
_atom_sites_solution_primary direct
_atom_sites_solution_secondary difmap
_cell_angle_alpha 90.0000
_cell_angle_beta 107.238(5)
_cell_angle_gamma 90.0000
_cell_formula_units_Z 8
_cell_length_a 34.838(14)
_cell_length_b 4.952(2)
_cell_length_c 18.965(8)
_cell_measurement_reflns_used 2246
_cell_measurement_temperature 90(1)
_cell_measurement_theta_max 28.1347
_cell_measurement_theta_min 2.2189
_cell_volume 3125(2)
_computing_cell_refinement Unknown
_computing_data_collection Unknown
_computing_data_reduction Unknown
_computing_molecular_graphics 'CrystalStructure 4.0'
_computing_publication_material 'CrystalStructure 4.0 (Rigaku, 2010)'
_computing_structure_refinement 'SHELXL97 (Sheldrick, 2008)'
_computing_structure_solution 'SIR92 (Altomare, et al., 1994)'
_diffrn_ambient_temperature 90(1)
_diffrn_measured_fraction_theta_full 0.983
_diffrn_measured_fraction_theta_max 0.983
_diffrn_measurement_device_type 'Unknown CCD'
_diffrn_measurement_method \w
_diffrn_radiation_type 'Mo K\a'
_diffrn_radiation_wavelength 0.71069
_diffrn_reflns_av_R_equivalents 0.0581
_diffrn_reflns_limit_h_max 44
_diffrn_reflns_limit_h_min -43
_diffrn_reflns_limit_k_max 4
_diffrn_reflns_limit_k_min -6
_diffrn_reflns_limit_l_max 23
_diffrn_reflns_limit_l_min -23
_diffrn_reflns_number 7809
_diffrn_reflns_theta_full 27.00
_diffrn_reflns_theta_max 27.00
_diffrn_standards_number 0
_exptl_absorpt_coefficient_mu 0.144
_exptl_absorpt_correction_T_max 0.99
_exptl_absorpt_correction_T_min 0.50
_exptl_absorpt_correction_type multi-scan
_exptl_absorpt_process_details 'SADABS V2008/1 (Bruker AXS)'
_exptl_crystal_colour yellow
_exptl_crystal_density_diffrn 1.574
_exptl_crystal_density_method 'not measured'
_exptl_crystal_description fiber
_exptl_crystal_F_000 1504.00
_exptl_crystal_size_max 0.800
_exptl_crystal_size_mid 0.100
_exptl_crystal_size_min 0.100
_refine_diff_density_max 0.410
_refine_diff_density_min -0.370
_refine_ls_extinction_method none
_refine_ls_goodness_of_fit_ref 1.010
_refine_ls_hydrogen_treatment mixed
_refine_ls_number_parameters 335
_refine_ls_number_reflns 3360
_refine_ls_number_restraints 44
_refine_ls_R_factor_gt 0.0642
_refine_ls_shift/su_max 0.001
_refine_ls_structure_factor_coef Fsqd
_refine_ls_weighting_details 'w = 1/[\s^2^(Fo^2^)+(0.1200P)^2^+0.0000P] where P=(Fo^2^+2Fc^2^)/3'
_refine_ls_weighting_scheme calc
_refine_ls_wR_factor_ref 0.1915
_reflns_number_gt 2249
_reflns_number_total 3360
_reflns_threshold_expression F^2^>2.0\s(F^2^)
_cod_data_source_file cg5001842_si_002.cif
_cod_data_source_block PMbeta
_cod_depositor_comments 'Adding full bibliography for 4510391--4510398.cif.'
_cod_original_cell_volume 3125(3)
_cod_database_code 4510391

loop_
_symmetry_equiv_pos_site_id
_symmetry_equiv_pos_as_xyz
1 +X,+Y,+Z
2 -X,+Y,1/2-Z
3 -X,-Y,-Z
4 +X,-Y,1/2+Z
5 1/2+X,1/2+Y,+Z
6 1/2-X,1/2+Y,1/2-Z
7 1/2-X,1/2-Y,-Z
8 1/2+X,1/2-Y,1/2+Z

loop_
_atom_site_label
_atom_site_type_symbol
_atom_site_fract_x
_atom_site_fract_y
_atom_site_fract_z
_atom_site_U_iso_or_equiv
_atom_site_adp_type
_atom_site_occupancy
_atom_site_symmetry_multiplicity
_atom_site_calc_flag
_atom_site_refinement_flags
F1 F 0.90326(5) -0.5885(4) 0.47114(9) 0.0319(5) Uani 1.0 8 d .
F2 F 0.87832(6) -0.2311(4) 0.50485(10) 0.0419(6) Uani 1.0 8 d .
F3 F 0.84445(5) -0.4528(4) 0.40974(9) 0.0368(5) Uani 1.0 8 d .
F4 F 1.01813(5) 0.2249(4) 0.40403(10) 0.0361(5) Uani 1.0 8 d .
F5 F 1.02159(5) -0.1870(4) 0.44189(9) 0.0356(5) Uani 1.0 8 d .
F6 F 1.01264(5) -0.1028(4) 0.32676(10) 0.0374(5) Uani 1.0 8 d .
N1 N 0.87442(6) -0.0401(5) 0.35039(11) 0.0203(5) Uani 1.0 8 d .
N2 N 0.85090(7) 0.6391(5) 0.16238(13) 0.0292(6) Uani 1.0 8 d .
C1 C 0.88097(8) -0.3680(6) 0.44563(15) 0.0257(7) Uani 1.0 8 d .
C2 C 0.89972(8) -0.1948(6) 0.39908(14) 0.0200(6) Uani 1.0 8 d .
C3 C 0.89034(8) 0.1325(6) 0.30977(14) 0.0204(6) Uani 1.0 8 d .
C4 C 0.93244(8) 0.1461(6) 0.31886(14) 0.0210(6) Uani 1.0 8 d .
C5 C 0.94153(8) -0.2000(6) 0.41272(15) 0.0235(6) Uani 1.0 8 d .
C6 C 0.95771(8) -0.0260(6) 0.37291(14) 0.0226(6) Uani 1.0 8 d .
C7 C 1.00231(9) -0.0237(7) 0.38678(15) 0.0288(7) Uani 1.0 8 d .
C8 C 0.94524(8) 0.3327(6) 0.27406(15) 0.0245(6) Uani 1.0 8 d .
C9 C 0.91896(8) 0.4909(6) 0.22373(15) 0.0250(6) Uani 1.0 8 d .
C10 C 0.87665(8) 0.4780(6) 0.21422(14) 0.0240(6) Uani 1.0 8 d .
C11 C 0.86347(8) 0.2979(6) 0.25798(15) 0.0217(6) Uani 1.0 8 d .
C12 C 0.86587(12) 0.8217(8) 0.11600(19) 0.0372(8) Uani 1.0 8 d .
C13 C 0.79114(16) 0.7009(12) 0.1991(3) 0.0279(12) Uani 0.6358 8 d .
C14 C 0.74988(19) 0.6791(14) 0.1819(4) 0.0368(15) Uani 0.6358 8 d .
C15 C 0.80811(9) 0.6182(6) 0.14759(16) 0.0292(7) Uani 1.0 8 d .
C16 C 0.78781(19) 0.5474(17) 0.0787(4) 0.0585(19) Uani 0.6358 8 d .
C17 C 0.7465(2) 0.5321(19) 0.0614(5) 0.079(3) Uani 0.6358 8 d .
C18 C 0.72516(10) 0.5787(8) 0.1169(3) 0.0511(10) Uani 1.0 8 d .
C19 C 0.7844(3) 0.3843(18) 0.1099(6) 0.0291(18) Uani 0.3643 8 d .
C20 C 0.7432(3) 0.3625(18) 0.0980(6) 0.034(2) Uani 0.3643 8 d .
C28 C 0.7837(3) 0.815(3) 0.1651(8) 0.049(3) Uani 0.3643 8 d .
C30 C 0.7426(4) 0.792(3) 0.1546(11) 0.069(6) Uani 0.3643 8 d .
H21 H 0.8364(10) 0.275(7) 0.2544(18) 0.033(9) Uiso 1.0 8 d .
H22 H 0.9298(10) 0.613(7) 0.2001(18) 0.034(9) Uiso 1.0 8 d .
H23 H 0.9731(11) 0.349(8) 0.2811(18) 0.044(10) Uiso 1.0 8 d .
H24 H 0.9561(11) -0.322(8) 0.454(2) 0.041(10) Uiso 1.0 8 d .
H25 H 0.796(4) 0.218(13) 0.100(6) 0.07(4) Uiso 0.3643 8 d .
H26 H 0.729(4) 0.213(16) 0.070(6) 0.07(4) Uiso 0.3643 8 d .
H27 H 0.6966 0.5493 0.1075 0.0574 Uiso 1.0 8 calc R
H29 H 0.8068(13) 0.759(11) 0.2482(14) 0.040(15) Uiso 0.6358 8 d .
H31 H 0.737(3) 0.476(17) 0.0099(16) 0.10(3) Uiso 0.6358 8 d .
H32 H 0.7998(17) 0.493(14) 0.041(3) 0.07(2) Uiso 0.6358 8 d .
H33 H 0.800(4) 0.945(19) 0.199(6) 0.07(4) Uiso 0.3643 8 d .
H34 H 0.7400(19) 0.735(14) 0.222(3) 0.06(2) Uiso 0.6358 8 d .
H35 H 0.8867(10) 0.957(8) 0.1457(17) 0.035(9) Uiso 1.0 8 d .
H36 H 0.8455(14) 0.933(10) 0.089(3) 0.069(14) Uiso 1.0 8 d .
H37 H 0.8800(11) 0.722(8) 0.083(2) 0.050(11) Uiso 1.0 8 d .
H38 H 0.733(6) 0.94(3) 0.178(11) 0.17(8) Uiso 0.3643 8 d .

loop_
_atom_site_aniso_label
_atom_site_aniso_U_11
_atom_site_aniso_U_22
_atom_site_aniso_U_33
_atom_site_aniso_U_12
_atom_site_aniso_U_13
_atom_site_aniso_U_23
F1 0.0391(10) 0.0269(10) 0.0343(10) 0.0068(8) 0.0178(8) 0.0098(7)
F2 0.0721(14) 0.0315(11) 0.0370(11) -0.0008(9) 0.0390(10) -0.0046(8)
F3 0.0287(9) 0.0401(11) 0.0449(11) -0.0049(8) 0.0160(8) 0.0127(9)
F4 0.0234(9) 0.0395(11) 0.0443(11) -0.0066(8) 0.0083(8) -0.0048(9)
F5 0.0228(9) 0.0450(11) 0.0368(10) 0.0055(8) 0.0057(7) 0.0027(9)
F6 0.0246(9) 0.0553(13) 0.0365(10) 0.0061(8) 0.0157(7) -0.0077(9)
N1 0.0225(11) 0.0193(12) 0.0222(12) -0.0014(9) 0.0113(9) -0.0005(9)
N2 0.0320(13) 0.0315(14) 0.0288(13) 0.0067(11) 0.0162(11) 0.0120(11)
C1 0.0282(15) 0.0232(15) 0.0271(15) 0.0023(12) 0.0101(12) -0.0001(12)
C2 0.0236(13) 0.0201(14) 0.0188(13) 0.0007(11) 0.0100(10) -0.0024(11)
C3 0.0225(13) 0.0195(13) 0.0222(14) -0.0002(10) 0.0113(11) -0.0023(11)
C4 0.0239(13) 0.0211(14) 0.0209(13) -0.0003(11) 0.0111(11) -0.0050(11)
C5 0.0285(14) 0.0251(15) 0.0183(14) 0.0020(12) 0.0092(11) -0.0047(12)
C6 0.0237(14) 0.0258(14) 0.0205(14) 0.0008(11) 0.0102(11) -0.0069(11)
C7 0.0264(15) 0.0319(16) 0.0295(16) 0.0030(12) 0.0103(12) -0.0022(13)
C8 0.0213(14) 0.0265(15) 0.0298(15) -0.0008(11) 0.0140(11) -0.0029(12)
C9 0.0304(15) 0.0239(15) 0.0282(15) -0.0028(12) 0.0201(12) -0.0014(12)
C10 0.0280(14) 0.0208(14) 0.0270(15) 0.0018(11) 0.0143(11) -0.0003(12)
C11 0.0205(13) 0.0217(14) 0.0263(14) -0.0004(11) 0.0123(11) 0.0009(11)
C12 0.055(3) 0.0314(18) 0.0318(18) 0.0022(17) 0.0229(16) 0.0101(15)
C13 0.026(3) 0.030(3) 0.031(3) -0.005(3) 0.013(3) 0.001(3)
C14 0.026(4) 0.030(4) 0.059(5) 0.004(3) 0.021(3) 0.006(3)
C15 0.0326(16) 0.0282(16) 0.0274(16) 0.0091(12) 0.0101(12) 0.0056(13)
C16 0.043(4) 0.069(5) 0.054(4) 0.021(4) 0.001(3) -0.025(4)
C17 0.044(4) 0.087(6) 0.085(6) 0.022(4) -0.014(4) -0.043(5)
C18 0.0270(18) 0.043(3) 0.072(3) 0.0056(15) -0.0025(17) -0.0074(19)
C19 0.020(4) 0.013(4) 0.058(6) 0.003(3) 0.017(4) -0.006(4)
C20 0.021(4) 0.017(5) 0.063(7) -0.003(4) 0.013(4) -0.005(5)
C28 0.024(5) 0.045(7) 0.072(9) -0.004(5) 0.005(6) -0.032(7)
C30 0.024(6) 0.053(10) 0.120(15) 0.014(6) 0.004(8) -0.050(9)

loop_
_atom_type_symbol
_atom_type_description
_atom_type_scat_dispersion_real
_atom_type_scat_dispersion_imag
_atom_type_scat_source
C C 0.0033 0.0016
;
International Tables for Crystallography
(1992, Vol. C, Tables 4.2.6.8 and 6.1.1.4)
;
H H 0.0000 0.0000
;
International Tables for Crystallography
(1992, Vol. C, Table 6.1.1.4)
;
N N 0.0061 0.0033
;
International Tables for Crystallography
(1992, Vol. C, Tables 4.2.6.8 and 6.1.1.4)
;
F F 0.0171 0.0103
;
International Tables for Crystallography
(1992, Vol. C, Tables 4.2.6.8 and 6.1.1.4)
;

loop_
_geom_angle_atom_site_label_1
_geom_angle_atom_site_label_2
_geom_angle_atom_site_label_3
_geom_angle
_geom_angle_publ_flag
C2 N1 C3 117.3(3) yes
C10 N2 C12 121.1(3) yes
C10 N2 C15 121.2(3) yes
C12 N2 C15 117.5(3) yes
F1 C1 F2 106.6(2) yes
F1 C1 F3 107.0(3) yes
F1 C1 C2 111.6(3) yes
F2 C1 F3 107.3(3) yes
F2 C1 C2 110.6(3) yes
F3 C1 C2 113.4(3) yes
N1 C2 C1 115.1(3) yes
N1 C2 C5 125.7(3) yes
C1 C2 C5 119.1(3) yes
N1 C3 C4 122.2(3) yes
N1 C3 C11 117.4(3) yes
C4 C3 C11 120.4(3) yes
C3 C4 C6 117.0(3) yes
C3 C4 C8 117.0(3) yes
C6 C4 C8 126.0(3) yes
C2 C5 C6 117.4(3) yes
C4 C6 C5 120.4(3) yes
C4 C6 C7 120.8(3) yes
C5 C6 C7 118.8(3) yes
F4 C7 F5 106.8(2) yes
F4 C7 F6 106.1(3) yes
F4 C7 C6 112.2(3) yes
F5 C7 F6 106.6(3) yes
F5 C7 C6 112.8(3) yes
F6 C7 C6 111.8(2) yes
C4 C8 C9 122.2(3) yes
C8 C9 C10 121.1(3) yes
N2 C10 C9 119.6(3) yes
N2 C10 C11 122.7(3) yes
C9 C10 C11 117.7(3) yes
C3 C11 C10 121.6(3) yes
C14 C13 C15 117.0(5) yes
C14 C13 C28 79.0(9) yes
C14 C13 C30 25.4(7) yes
C15 C13 C28 75.5(11) yes
C15 C13 C30 107.7(8) yes
C28 C13 C30 53.8(10) yes
C13 C14 C18 125.1(7) yes
C13 C14 C28 34.0(6) yes
C13 C14 C30 102.8(13) yes
C18 C14 C28 107.6(8) yes
C18 C14 C30 70.0(13) yes
C28 C14 C30 69.0(13) yes
N2 C15 C13 119.3(3) yes
N2 C15 C16 115.3(5) yes
N2 C15 C19 123.4(5) yes
N2 C15 C28 124.9(5) yes
C13 C15 C16 124.8(5) yes
C13 C15 C19 106.6(6) yes
C13 C15 C28 35.6(7) yes
C16 C15 C19 42.5(6) yes
C16 C15 C28 103.5(7) yes
C19 C15 C28 111.7(6) yes
C15 C16 C17 117.4(7) yes
C15 C16 C19 76.2(7) yes
C15 C16 C20 99.3(6) yes
C17 C16 C19 78.6(8) yes
C17 C16 C20 34.7(5) yes
C19 C16 C20 44.0(6) yes
C16 C17 C18 122.1(7) yes
C16 C17 C19 40.6(6) yes
C16 C17 C20 100.6(8) yes
C18 C17 C19 99.8(7) yes
C18 C17 C20 60.5(8) yes
C19 C17 C20 60.1(7) yes
C14 C18 C17 112.5(5) yes
C14 C18 C20 108.0(5) yes
C14 C18 C30 32.4(8) yes
C17 C18 C20 46.4(6) yes
C17 C18 C30 105.3(10) yes
C20 C18 C30 127.4(8) yes
C15 C19 C16 61.3(6) yes
C15 C19 C17 100.0(6) yes
C15 C19 C20 122.9(8) yes
C16 C19 C17 60.8(7) yes
C16 C19 C20 105.0(8) yes
C17 C19 C20 44.3(6) yes
C16 C20 C17 44.7(6) yes
C16 C20 C18 98.0(6) yes
C16 C20 C19 31.0(5) yes
C17 C20 C18 73.1(8) yes
C17 C20 C19 75.6(8) yes
C18 C20 C19 115.9(8) yes
C13 C28 C14 67.0(10) yes
C13 C28 C15 69.0(10) yes
C13 C28 C30 97.1(14) yes
C14 C28 C15 108.3(9) yes
C14 C28 C30 30.3(8) yes
C15 C28 C30 125.5(12) yes
C13 C30 C14 51.8(10) yes
C13 C30 C18 106.6(10) yes
C13 C30 C28 29.1(7) yes
C14 C30 C18 77.6(13) yes
C14 C30 C28 80.7(13) yes
C18 C30 C28 115.6(14) yes
C2 C5 H24 114(3) no
C6 C5 H24 128(3) no
C4 C8 H23 118(3) no
C9 C8 H23 120(3) no
C8 C9 H22 116(2) no
C10 C9 H22 122(2) no
C3 C11 H21 116(2) no
C10 C11 H21 123(2) no
N2 C12 H35 113(2) no
N2 C12 H36 110(4) no
N2 C12 H37 113(3) no
H35 C12 H36 102(4) no
H35 C12 H37 105(3) no
H36 C12 H37 113(4) no
C14 C13 H29 120(3) no
C14 C13 H33 109(5) no
C15 C13 H29 123(3) no
C15 C13 H33 97(6) no
C28 C13 H29 120(3) no
C28 C13 H33 51(5) no
C30 C13 H29 126(3) no
C30 C13 H33 88(5) no
H29 C13 H33 69(6) no
C13 C14 H34 112(4) no
C13 C14 H38 109(8) no
C18 C14 H34 122(4) no
C18 C14 H38 98(7) no
C28 C14 H34 122(4) no
C28 C14 H38 85(9) no
C30 C14 H34 102(4) no
C30 C14 H38 40(9) no
H34 C14 H38 63(10) no
C15 C16 H32 125(3) no
C17 C16 H32 117(3) no
C19 C16 H32 111(4) no
C20 C16 H32 124(4) no
C16 C17 H31 105(6) no
C18 C17 H31 132(6) no
C19 C17 H31 116(5) no
C20 C17 H31 110(5) no
C14 C18 H27 123.967 no
C17 C18 H27 123.465 no
C20 C18 H27 111.556 no
C30 C18 H27 120.216 no
C15 C19 H25 124(6) no
C16 C19 H25 115(7) no
C17 C19 H25 128(6) no
C20 C19 H25 112(6) no
C16 C20 H26 125(8) no
C17 C20 H26 111(6) no
C18 C20 H26 124(7) no
C19 C20 H26 119(7) no
C13 C28 H29 33(2) no
C13 C28 H33 87(6) no
C14 C28 H29 85(2) no
C14 C28 H33 121(8) no
C15 C28 H29 87.0(19) no
C15 C28 H33 110(7) no
C30 C28 H29 109(2) no
C30 C28 H33 122(7) no
H29 C28 H33 55(6) no
C13 C30 H34 79(3) no
C13 C30 H38 114(11) no
C14 C30 H34 45(4) no
C14 C30 H38 111(11) no
C18 C30 H34 102(3) no
C18 C30 H38 134(11) no
C28 C30 H34 104(3) no
C28 C30 H38 111(11) no
H34 C30 H38 67(12) no
C13 H29 C28 27.7(14) no
C13 H33 C28 42(4) no
C14 H34 C30 33(2) no
C14 H38 C30 30(5) no

loop_
_geom_bond_atom_site_label_1
_geom_bond_atom_site_label_2
_geom_bond_distance
_geom_bond_publ_flag
F1 C1 1.344(4) yes
F2 C1 1.338(4) yes
F3 C1 1.321(3) yes
F4 C7 1.349(4) yes
F5 C7 1.335(4) yes
F6 C7 1.350(4) yes
N1 C2 1.317(3) yes
N1 C3 1.373(4) yes
N2 C10 1.373(4) yes
N2 C12 1.461(5) yes
N2 C15 1.437(4) yes
C1 C2 1.511(5) yes
C2 C5 1.402(4) yes
C3 C4 1.427(4) yes
C3 C11 1.402(4) yes
C4 C6 1.420(4) yes
C4 C8 1.414(5) yes
C5 C6 1.372(5) yes
C6 C7 1.497(5) yes
C8 C9 1.358(4) yes
C9 C10 1.432(4) yes
C10 C11 1.386(5) yes
C13 C14 1.381(9) yes
C13 C15 1.347(8) yes
C13 C28 0.839(15) yes
C13 C30 1.712(14) yes
C14 C18 1.370(8) yes
C14 C28 1.472(15) yes
C14 C30 0.752(18) yes
C15 C16 1.335(7) yes
C15 C19 1.479(9) yes
C15 C28 1.397(14) yes
C16 C17 1.380(10) yes
C16 C19 1.029(13) yes
C16 C20 1.930(13) yes
C17 C18 1.476(11) yes
C17 C19 1.550(11) yes
C17 C20 1.118(14) yes
C18 C20 1.343(11) yes
C18 C30 1.318(16) yes
C19 C20 1.388(12) yes
C28 C30 1.393(17) yes
C5 H24 1.00(4) no
C8 H23 0.94(4) no
C9 H22 0.90(4) no
C11 H21 0.93(4) no
C12 H35 1.02(4) no
C12 H36 0.92(5) no
C12 H37 1.02(5) no
C13 H29 0.97(3) no
C13 H33 1.25(10) no
C14 H34 0.97(7) no
C14 H38 1.42(16) no
C16 H32 0.97(6) no
C17 H31 0.97(4) no
C18 H27 0.968 no
C19 H25 0.96(9) no
C20 H26 0.95(9) no
C28 H29 1.57(3) no
C28 H33 0.97(10) no
C30 H34 1.34(6) no
C30 H38 0.97(19) no

loop_
_geom_contact_atom_site_label_1
_geom_contact_atom_site_label_2
_geom_contact_distance
_geom_contact_publ_flag
_geom_contact_site_symmetry_2
F1 N1 3.503(3) no .
F1 C5 2.754(4) no .
F2 N1 3.043(4) no .
F2 C5 3.195(4) no .
F3 N1 2.689(3) no .
F3 C5 3.591(4) no .
F4 C4 2.969(3) no .
F4 C5 3.441(4) no .
F4 C8 3.017(3) no .
F5 C5 2.679(4) no .
F6 C4 3.017(4) no .
F6 C5 3.379(4) no .
F6 C8 3.126(4) no .
N1 C6 2.806(4) no .
C2 C4 2.737(5) no .
C2 C11 3.564(4) no .
C3 C5 2.764(4) no .
C3 C9 2.788(5) no .
C4 C10 2.852(4) no .
C7 C8 3.020(4) no .
C8 C11 2.779(5) no .
C9 C12 2.835(5) no .
C10 C13 3.110(7) no .
C10 C16 3.404(7) no .
C10 C19 3.270(8) no .
C10 C28 3.514(11) no .
C11 C13 3.148(6) no .
C11 C15 2.868(4) no .
C11 C19 3.328(9) no .
C12 C13 3.472(8) no .
C12 C16 2.933(8) no .
C12 C19 3.546(10) no .
C12 C28 3.262(14) no .
C13 C17 2.745(10) no .
C13 C20 2.715(10) no .
C14 C16 2.744(12) no .
C14 C19 2.531(13) no .
C15 C18 2.780(5) no .
C16 C30 2.71(2) no .
C17 C28 2.451(15) no .
C19 C30 2.765(19) no .
C20 C28 2.752(15) no .
F1 F2 3.409(3) no 1_545
F1 F4 3.536(3) no 3_756
F1 F5 2.873(3) no 3_746
F1 N1 3.145(3) no 1_545
F1 C2 3.286(4) no 1_545
F1 C3 3.265(4) no 1_545
F1 C4 3.584(4) no 1_545
F1 C12 3.564(5) no 4_555
F2 F1 3.409(3) no 1_565
F2 F4 3.508(3) no 3_756
F2 C12 3.047(5) no 4_565
F3 N1 3.393(3) no 1_545
F3 C3 3.488(4) no 1_545
F3 C11 3.373(4) no 1_545
F3 C18 3.285(5) no 6_635
F3 C18 3.513(5) no 6_645
F3 C20 3.394(9) no 6_645
F3 C30 3.176(13) no 6_635
F4 F1 3.536(3) no 3_756
F4 F2 3.508(3) no 3_756
F4 F5 2.994(3) no 1_565
F4 F5 3.590(3) no 3_756
F4 C5 3.343(4) no 3_756
F5 F1 2.873(3) no 3_746
F5 F4 2.994(3) no 1_545
F5 F4 3.590(3) no 3_756
F5 F5 3.538(3) no 3_756
F5 C5 3.290(4) no 3_756
F5 C6 3.531(4) no 3_756
F6 F6 2.781(3) no 2_755
F6 C8 3.597(4) no 1_545
F6 C8 3.482(4) no 2_755
F6 C9 3.463(4) no 2_745
N1 F1 3.145(3) no 1_565
N1 F3 3.393(3) no 1_565
N1 C10 3.534(4) no 1_545
C2 F1 3.286(4) no 1_565
C3 F1 3.265(4) no 1_565
C3 F3 3.488(4) no 1_565
C4 F1 3.584(4) no 1_565
C5 F4 3.343(4) no 3_756
C5 F5 3.290(4) no 3_756
C5 C8 3.534(5) no 1_545
C6 F5 3.531(4) no 3_756
C8 F6 3.597(4) no 1_565
C8 F6 3.482(4) no 2_755
C8 C5 3.534(5) no 1_565
C9 F6 3.463(4) no 2_765
C10 N1 3.534(4) no 1_565
C11 F3 3.373(4) no 1_565
C11 C12 3.599(5) no 1_545
C12 F1 3.564(5) no 4_554
C12 F2 3.047(5) no 4_564
C12 C11 3.599(5) no 1_565
C14 C14 3.578(11) no 6_645
C14 C14 3.578(11) no 6_655
C14 C30 3.59(2) no 6_645
C16 C17 3.308(12) no 7_665
C17 C16 3.308(12) no 7_665
C17 C17 3.236(14) no 7_665
C18 F3 3.513(5) no 6_655
C18 F3 3.285(5) no 6_665
C19 C28 3.009(16) no 1_545
C19 C30 3.490(19) no 1_545
C20 F3 3.394(9) no 6_655
C20 C28 3.145(16) no 1_545
C20 C30 3.025(19) no 1_545
C28 C19 3.009(16) no 1_565
C28 C20 3.145(16) no 1_565
C30 F3 3.176(13) no 6_665
C30 C14 3.59(2) no 6_655
C30 C19 3.490(19) no 1_565
C30 C20 3.025(19) no 1_565
F1 H24 2.36(4) no .
F2 H24 3.16(4) no .
F4 H23 2.47(3) no .
F5 H24 2.46(4) no .
F6 H23 2.64(4) no .
N1 H21 2.46(3) no .
N1 H24 3.26(4) no .
N2 H21 2.66(4) no .
N2 H22 2.63(4) no .
N2 H25 2.84(8) no .
N2 H29 2.62(5) no .
N2 H32 2.56(5) no .
N2 H33 2.57(12) no .
C1 H24 2.58(4) no .
C3 H23 3.27(4) no .
C4 H21 3.27(4) no .
C4 H22 3.21(4) no .
C4 H24 3.38(4) no .
C6 H23 2.71(4) no .
C7 H23 2.69(4) no .
C7 H24 2.76(4) no .
C9 H21 3.28(4) no .
C9 H35 2.79(4) no .
C9 H37 2.85(4) no .
C10 H23 3.28(4) no .
C10 H25 3.27(9) no .
C10 H29 3.03(5) no .
C10 H32 3.57(5) no .
C10 H33 3.48(11) no .
C10 H35 2.78(4) no .
C10 H36 3.22(5) no .
C10 H37 2.80(4) no .
C11 H22 3.24(4) no .
C11 H25 3.24(10) no .
C11 H29 2.99(5) no .
C12 H22 2.54(3) no .
C12 H32 2.84(6) no .
C12 H33 3.20(12) no .
C13 H21 2.66(4) no .
C13 H25 3.08(9) no .
C13 H27 3.3221 no .
C13 H32 3.27(6) no .
C13 H36 3.40(6) no .
C14 H21 3.54(4) no .
C14 H25 3.42(11) no .
C14 H26 3.07(9) no .
C14 H31 3.32(4) no .
C15 H21 2.60(3) no .
C15 H26 3.37(9) no .
C15 H31 3.10(6) no .
C15 H34 3.15(7) no .
C15 H35 3.22(4) no .
C15 H36 2.49(5) no .
C15 H37 3.14(5) no .
C15 H38 3.3(2) no .
C16 H21 3.53(3) no .
C16 H27 3.3787 no .
C16 H29 3.26(3) no .
C16 H33 2.95(10) no .
C16 H36 2.74(5) no .
C16 H37 3.30(4) no .
C17 H33 3.40(10) no .
C17 H34 3.28(6) no .
C17 H38 3.1(2) no .
C18 H25 3.14(11) no .
C18 H29 3.30(4) no .
C18 H32 3.35(7) no .
C18 H33 3.18(10) no .
C19 H21 2.85(3) no .
C19 H27 3.1508 no .
C19 H29 3.12(4) no .
C19 H33 3.21(10) no .
C19 H34 3.45(7) no .
C19 H36 3.54(5) no .
C20 H34 3.02(6) no .
C20 H38 3.31(17) no .
C28 H21 3.40(4) no .
C28 H25 3.28(8) no .
C28 H27 3.1892 no .
C28 H31 3.36(6) no .
C28 H32 3.03(6) no .
C28 H36 2.98(6) no .
C30 H26 3.25(9) no .
C30 H31 3.12(6) no .
H21 H25 2.87(11) no .
H21 H29 2.60(6) no .
H21 H33 3.60(10) no .
H22 H23 2.23(5) no .
H22 H35 2.30(5) no .
H22 H36 3.45(6) no .
H22 H37 2.43(5) no .
H25 H26 2.22(15) no .
H25 H31 2.58(11) no .
H25 H32 1.79(11) no .
H26 H27 2.2443 no .
H26 H31 1.81(12) no .
H26 H32 3.01(13) no .
H27 H31 2.6664 no .
H27 H34 2.4304 no .
H27 H38 2.4809 no .
H29 H34 2.24(8) no .
H29 H38 2.68(19) no .
H31 H32 2.08(11) no .
H32 H36 2.70(8) no .
H32 H37 2.90(7) no .
H33 H34 2.49(14) no .
H33 H35 3.45(13) no .
H33 H36 2.96(14) no .
H33 H38 2.3(3) no .
F1 H37 2.58(5) no 4_555
F2 H27 3.1598 no 6_645
F2 H32 3.28(7) no 4_555
F2 H35 2.93(4) no 4_565
F2 H36 2.67(5) no 4_565
F2 H37 2.84(4) no 4_555
F2 H37 2.92(4) no 4_565
F3 H21 3.18(4) no 1_545
F3 H26 2.83(12) no 6_645
F3 H27 2.8209 no 6_635
F3 H27 2.8389 no 6_645
F3 H29 3.13(3) no 1_545
F3 H32 3.31(6) no 4_555
F3 H34 3.60(6) no 6_635
F3 H37 3.43(4) no 4_555
F3 H38 2.76(18) no 6_635
F4 H24 3.44(4) no 1_565
F4 H24 2.61(4) no 3_756
F5 H24 3.08(4) no 3_746
F5 H24 3.15(4) no 3_756
F6 H22 3.46(3) no 1_545
F6 H22 2.62(4) no 2_745
F6 H23 3.05(4) no 1_545
F6 H23 3.52(4) no 2_745
F6 H23 3.17(4) no 2_755
F6 H35 3.40(4) no 2_745
N1 H27 2.8518 no 6_645
N1 H29 2.76(4) no 1_545
N1 H33 3.25(9) no 1_545
N2 H25 3.46(8) no 1_565
C1 H27 3.3131 no 6_645
C1 H37 3.16(4) no 4_555
C2 H27 3.5347 no 6_645
C3 H29 3.35(5) no 1_545
C3 H33 3.35(10) no 1_545
C3 H35 3.20(4) no 1_545
C4 H22 3.45(4) no 1_545
C4 H35 3.33(3) no 1_545
C7 H24 3.39(4) no 3_756
C8 H23 3.31(5) no 2_755
C8 H35 3.26(3) no 1_545
C9 H35 3.08(4) no 1_545
C10 H35 2.96(4) no 1_545
C10 H36 3.54(5) no 1_545
C11 H29 3.29(5) no 1_545
C11 H33 2.78(10) no 1_545
C11 H35 3.01(4) no 1_545
C11 H36 3.56(5) no 1_545
C12 H25 3.07(10) no 1_565
C13 H21 3.27(4) no 1_565
C13 H25 3.21(9) no 1_565
C13 H34 3.11(7) no 6_645
C13 H34 3.37(7) no 6_655
C13 H38 3.0(3) no 6_645
C14 H21 3.59(4) no 6_655
C14 H26 3.33(9) no 1_565
C14 H29 3.40(5) no 6_645
C14 H33 3.44(12) no 6_645
C14 H34 2.81(6) no 6_645
C14 H34 3.26(7) no 6_655
C14 H38 2.81(19) no 6_645
C15 H25 3.10(7) no 1_565
C15 H31 3.56(6) no 7_665
C15 H33 3.51(10) no 1_545
C16 H25 3.35(7) no 1_565
C16 H26 3.00(10) no 7_655
C16 H31 3.07(8) no 7_655
C16 H31 2.88(8) no 7_665
C17 H25 3.22(10) no 7_655
C17 H26 3.44(8) no 1_565
C17 H26 3.11(12) no 7_655
C17 H31 2.99(8) no 7_655
C17 H31 2.92(8) no 7_665
C17 H32 3.36(6) no 7_655
C17 H32 3.17(6) no 7_665
C18 H26 3.28(8) no 1_565
C18 H29 3.46(4) no 6_645
C18 H32 3.56(6) no 7_665
C18 H34 3.39(6) no 6_645
C18 H38 3.34(15) no 1_545
C19 H26 3.34(11) no 7_655
C19 H31 2.81(6) no 7_655
C19 H33 2.71(10) no 1_545
C19 H36 3.19(5) no 1_545
C19 H38 3.3(2) no 1_545
C20 H31 2.88(7) no 7_655
C20 H32 3.15(6) no 7_655
C20 H33 3.10(10) no 1_545
C20 H34 3.35(5) no 6_645
C20 H38 2.66(18) no 1_545
C28 H21 3.09(4) no 1_565
C28 H25 2.45(9) no 1_565
C28 H26 2.95(9) no 1_565
C28 H31 3.34(4) no 7_665
C28 H34 3.26(7) no 6_655
C30 H25 3.19(11) no 1_565
C30 H26 2.59(9) no 1_565
C30 H31 3.59(6) no 7_665
C30 H34 3.55(7) no 6_645
C30 H34 3.13(6) no 6_655
C30 H38 3.50(19) no 6_645
H21 F3 3.18(4) no 1_565
H21 C13 3.27(4) no 1_545
H21 C14 3.59(4) no 6_645
H21 C28 3.09(4) no 1_545
H21 H27 3.3495 no 6_645
H21 H29 2.74(6) no 1_545
H21 H33 2.14(10) no 1_545
H21 H34 2.83(8) no 6_645
H21 H35 3.45(6) no 1_545
H21 H38 3.2(3) no 6_645
H22 F6 3.46(3) no 1_565
H22 F6 2.62(4) no 2_765
H22 C4 3.45(4) no 1_565
H22 H23 3.55(6) no 2_755
H23 F6 3.05(4) no 1_565
H23 F6 3.17(4) no 2_755
H23 F6 3.52(4) no 2_765
H23 C8 3.31(5) no 2_755
H23 H22 3.55(6) no 2_755
H23 H23 2.49(6) no 2_755
H24 F4 3.44(4) no 1_545
H24 F4 2.61(4) no 3_756
H24 F5 3.08(4) no 3_746
H24 F5 3.15(4) no 3_756
H24 C7 3.39(4) no 3_756
H24 H24 3.51(5) no 3_746
H25 N2 3.46(8) no 1_545
H25 C12 3.07(10) no 1_545
H25 C13 3.21(9) no 1_545
H25 C15 3.10(7) no 1_545
H25 C16 3.35(7) no 1_545
H25 C17 3.22(10) no 7_655
H25 C28 2.45(9) no 1_545
H25 C30 3.19(11) no 1_545
H25 H26 3.10(15) no 7_655
H25 H29 3.55(11) no 1_545
H25 H31 2.27(11) no 7_655
H25 H33 2.29(15) no 1_545
H25 H35 3.28(11) no 1_545
H25 H36 2.28(12) no 1_545
H25 H38 3.3(3) no 1_545
H26 F3 2.83(12) no 6_655
H26 C14 3.33(9) no 1_545
H26 C16 3.00(10) no 7_655
H26 C17 3.44(8) no 1_545
H26 C17 3.11(12) no 7_655
H26 C18 3.28(8) no 1_545
H26 C19 3.34(11) no 7_655
H26 C28 2.95(9) no 1_545
H26 C30 2.59(9) no 1_545
H26 H25 3.10(15) no 7_655
H26 H26 3.40(17) no 7_655
H26 H31 2.37(14) no 7_655
H26 H32 2.29(11) no 7_655
H26 H33 3.20(13) no 1_545
H26 H38 2.4(3) no 1_545
H27 F2 3.1598 no 6_655
H27 F3 2.8389 no 6_655
H27 F3 2.8209 no 6_665
H27 N1 2.8518 no 6_655
H27 C1 3.3131 no 6_655
H27 C2 3.5347 no 6_655
H27 H21 3.3495 no 6_655
H27 H29 3.1266 no 6_645
H27 H36 3.5853 no 7_665
H27 H38 3.3774 no 1_545
H29 F3 3.13(3) no 1_565
H29 N1 2.76(4) no 1_565
H29 C3 3.35(5) no 1_565
H29 C11 3.29(5) no 1_565
H29 C14 3.40(5) no 6_655
H29 C18 3.46(4) no 6_655
H29 H21 2.74(6) no 1_565
H29 H25 3.55(11) no 1_565
H29 H27 3.1266 no 6_655
H29 H34 3.20(9) no 6_645
H29 H34 3.01(9) no 6_655
H29 H38 2.7(2) no 6_645
H31 C15 3.56(6) no 7_665
H31 C16 3.07(8) no 7_655
H31 C16 2.88(8) no 7_665
H31 C17 2.99(8) no 7_655
H31 C17 2.92(8) no 7_665
H31 C19 2.81(6) no 7_655
H31 C20 2.88(7) no 7_655
H31 C28 3.34(4) no 7_665
H31 C30 3.59(6) no 7_665
H31 H25 2.27(11) no 7_655
H31 H26 2.37(14) no 7_655
H31 H31 2.47(12) no 7_655
H31 H31 2.92(12) no 7_665
H31 H32 2.69(11) no 7_655
H31 H32 2.96(11) no 7_665
H31 H36 2.97(9) no 7_665
H32 F2 3.28(7) no 4_554
H32 F3 3.31(6) no 4_554
H32 C17 3.36(6) no 7_655
H32 C17 3.17(6) no 7_665
H32 C18 3.56(6) no 7_665
H32 C20 3.15(6) no 7_655
H32 H26 2.29(11) no 7_655
H32 H31 2.69(11) no 7_655
H32 H31 2.96(11) no 7_665
H32 H36 3.19(8) no 1_545
H33 N1 3.25(9) no 1_565
H33 C3 3.35(10) no 1_565
H33 C11 2.78(10) no 1_565
H33 C14 3.44(12) no 6_655
H33 C15 3.51(10) no 1_565
H33 C19 2.71(10) no 1_565
H33 C20 3.10(10) no 1_565
H33 H21 2.14(10) no 1_565
H33 H25 2.29(15) no 1_565
H33 H26 3.20(13) no 1_565
H33 H34 2.74(14) no 6_655
H34 F3 3.60(6) no 6_665
H34 C13 3.37(7) no 6_645
H34 C13 3.11(7) no 6_655
H34 C14 3.26(7) no 6_645
H34 C14 2.81(6) no 6_655
H34 C18 3.39(6) no 6_655
H34 C20 3.35(5) no 6_655
H34 C28 3.26(7) no 6_645
H34 C30 3.13(6) no 6_645
H34 C30 3.55(7) no 6_655
H34 H21 2.83(8) no 6_655
H34 H29 3.01(9) no 6_645
H34 H29 3.20(9) no 6_655
H34 H33 2.74(14) no 6_645
H34 H34 2.70(9) no 6_645
H34 H34 2.70(9) no 6_655
H34 H38 2.36(18) no 6_645
H35 F2 2.93(4) no 4_564
H35 F6 3.40(4) no 2_765
H35 C3 3.20(4) no 1_565
H35 C4 3.33(3) no 1_565
H35 C8 3.26(3) no 1_565
H35 C9 3.08(4) no 1_565
H35 C10 2.96(4) no 1_565
H35 C11 3.01(4) no 1_565
H35 H21 3.45(6) no 1_565
H35 H25 3.28(11) no 1_565
H36 F2 2.67(5) no 4_564
H36 C10 3.54(5) no 1_565
H36 C11 3.56(5) no 1_565
H36 C19 3.19(5) no 1_565
H36 H25 2.28(12) no 1_565
H36 H27 3.5853 no 7_665
H36 H31 2.97(9) no 7_665
H36 H32 3.19(8) no 1_565
H37 F1 2.58(5) no 4_554
H37 F2 2.84(4) no 4_554
H37 F2 2.92(4) no 4_564
H37 F3 3.43(4) no 4_554
H37 C1 3.16(4) no 4_554
H38 F3 2.76(18) no 6_665
H38 C13 3.0(3) no 6_655
H38 C14 2.81(19) no 6_655
H38 C18 3.34(15) no 1_565
H38 C19 3.3(2) no 1_565
H38 C20 2.66(18) no 1_565
H38 C30 3.50(19) no 6_655
H38 H21 3.2(3) no 6_655
H38 H25 3.3(3) no 1_565
H38 H26 2.4(3) no 1_565
H38 H27 3.3774 no 1_565
H38 H29 2.7(2) no 6_655
H38 H34 2.36(18) no 6_655

loop_
_geom_torsion_atom_site_label_1
_geom_torsion_atom_site_label_2
_geom_torsion_atom_site_label_3
_geom_torsion_atom_site_label_4
_geom_torsion
_geom_torsion_publ_flag
C2 N1 C3 C4 0.2(4) no
C2 N1 C3 C11 -179.9(2) no
C3 N1 C2 C1 176.3(2) no
C3 N1 C2 C5 -0.5(4) no
C12 N2 C10 C9 0.7(4) no
C12 N2 C10 C11 -178.5(3) no
C10 N2 C15 C13 69.4(4) no
C10 N2 C15 C16 -118.6(3) no
C10 N2 C15 C19 -70.3(4) no
C10 N2 C15 C28 111.2(3) no
C15 N2 C10 C9 175.6(3) no
C15 N2 C10 C11 -3.6(4) no
C12 N2 C15 C13 -115.6(3) no
C12 N2 C15 C16 56.4(4) no
C12 N2 C15 C19 104.7(4) no
C12 N2 C15 C28 -73.8(4) no
F1 C1 C2 N1 155.2(2) no
F1 C1 C2 C5 -27.8(3) no
F2 C1 C2 N1 -86.3(3) no
F2 C1 C2 C5 90.7(3) no
F3 C1 C2 N1 34.3(4) no
F3 C1 C2 C5 -148.7(3) no
N1 C2 C5 C6 1.2(4) no
C1 C2 C5 C6 -175.5(3) no
N1 C3 C4 C6 -0.7(4) no
N1 C3 C4 C8 -179.7(2) no
N1 C3 C11 C10 -179.8(2) no
C4 C3 C11 C10 0.1(4) no
C11 C3 C4 C6 179.4(3) no
C11 C3 C4 C8 0.4(4) no
C3 C4 C6 C5 1.4(4) no
C3 C4 C6 C7 -179.4(2) no
C3 C4 C8 C9 -0.8(4) no
C6 C4 C8 C9 -179.7(3) no
C8 C4 C6 C5 -179.7(3) no
C8 C4 C6 C7 -0.5(5) no
C2 C5 C6 C4 -1.6(4) no
C2 C5 C6 C7 179.2(3) no
C4 C6 C7 F4 56.1(4) no
C4 C6 C7 F5 176.7(3) no
C4 C6 C7 F6 -63.1(4) no
C5 C6 C7 F4 -124.8(3) no
C5 C6 C7 F5 -4.1(4) no
C5 C6 C7 F6 116.1(3) no
C4 C8 C9 C10 0.7(5) no
C8 C9 C10 N2 -179.4(3) no
C8 C9 C10 C11 -0.2(4) no
N2 C10 C11 C3 179.0(3) no
C9 C10 C11 C3 -0.2(4) no
C14 C13 C15 N2 179.4(5) no
C14 C13 C15 C16 8.2(8) no
C14 C13 C15 C19 -34.9(6) no
C14 C13 C15 C28 69.3(5) no
C15 C13 C14 C18 0.4(9) no
C15 C13 C14 C28 -67.3(5) no
C15 C13 C14 C30 -73.9(9) no
C14 C13 C28 C14 0.0(4) no
C14 C13 C28 C15 -121.9(6) no
C14 C13 C28 C30 3.5(7) no
C28 C13 C14 C18 67.7(13) no
C28 C13 C14 C28 0.0(10) no
C28 C13 C14 C30 -6.6(13) no
C14 C13 C30 C14 0.0(8) no
C14 C13 C30 C18 -58.8(12) no
C14 C13 C30 C28 -172(2) no
C30 C13 C14 C18 74.4(17) no
C30 C13 C14 C28 6.6(17) no
C30 C13 C14 C30 0.0(15) no
C15 C13 C28 C14 121.9(5) no
C15 C13 C28 C15 0.00(13) no
C15 C13 C28 C30 125.4(9) no
C28 C13 C15 N2 110.1(9) no
C28 C13 C15 C16 -61.1(9) no
C28 C13 C15 C19 -104.2(9) no
C28 C13 C15 C28 0.0(8) no
C15 C13 C30 C14 116.0(14) no
C15 C13 C30 C18 57.2(13) no
C15 C13 C30 C28 -55.9(7) no
C30 C13 C15 N2 153.8(6) no
C30 C13 C15 C16 -17.4(8) no
C30 C13 C15 C19 -60.5(7) no
C30 C13 C15 C28 43.7(6) no
C28 C13 C30 C14 172(3) no
C28 C13 C30 C18 113.2(19) no
C28 C13 C30 C28 0.0(12) no
C30 C13 C28 C14 -3.5(10) no
C30 C13 C28 C15 -125.4(11) no
C30 C13 C28 C30 0.0(8) no
C13 C14 C18 C17 -8.7(8) no
C13 C14 C18 C20 40.8(8) no
C13 C14 C18 C30 -91.9(9) no
C13 C14 C28 C13 0.0(5) no
C13 C14 C28 C15 56.6(8) no
C13 C14 C28 C30 -173.1(13) no
C13 C14 C30 C13 0.0(3) no
C13 C14 C30 C18 123.0(7) no
C13 C14 C30 C28 4.0(10) no
C18 C14 C28 C13 -127.4(9) no
C18 C14 C28 C15 -70.8(9) no
C18 C14 C28 C30 59.6(6) no
C28 C14 C18 C17 24.2(8) no
C28 C14 C18 C20 73.7(7) no
C28 C14 C18 C30 -59.0(7) no
C18 C14 C30 C13 -123.0(7) no
C18 C14 C30 C18 0.00(19) no
C18 C14 C30 C28 -119.0(10) no
C30 C14 C18 C17 83.2(15) no
C30 C14 C18 C20 132.7(15) no
C30 C14 C18 C30 0.0(14) no
C28 C14 C30 C13 -4.0(11) no
C28 C14 C30 C18 119.0(12) no
C28 C14 C30 C28 0.0(6) no
C30 C14 C28 C13 173.1(19) no
C30 C14 C28 C15 -130.4(18) no
C30 C14 C28 C30 0.0(15) no
N2 C15 C16 C17 -178.2(5) no
N2 C15 C16 C19 112.6(4) no
N2 C15 C16 C20 150.4(3) no
N2 C15 C19 C16 -92.3(5) no
N2 C15 C19 C17 -140.9(4) no
N2 C15 C19 C20 177.9(6) no
N2 C15 C28 C13 -92.9(8) no
N2 C15 C28 C14 -148.3(5) no
N2 C15 C28 C30 -176.4(8) no
C13 C15 C16 C17 -6.8(9) no
C13 C15 C16 C19 -75.9(6) no
C13 C15 C16 C20 -38.2(7) no
C13 C15 C19 C16 123.8(5) no
C13 C15 C19 C17 75.2(6) no
C13 C15 C19 C20 33.9(9) no
C13 C15 C28 C13 0.0(4) no
C13 C15 C28 C14 -55.4(9) no
C13 C15 C28 C30 -83.6(14) no
C16 C15 C19 C16 0.0(5) no
C16 C15 C19 C17 -48.6(6) no
C16 C15 C19 C20 -89.8(9) no
C19 C15 C16 C17 69.2(8) no
C19 C15 C16 C19 -0.0(6) no
C19 C15 C16 C20 37.7(6) no
C16 C15 C28 C13 132.4(7) no
C16 C15 C28 C14 77.0(9) no
C16 C15 C28 C30 48.8(14) no
C28 C15 C16 C17 -38.3(9) no
C28 C15 C16 C19 -107.5(7) no
C28 C15 C16 C20 -69.8(7) no
C19 C15 C28 C13 88.4(8) no
C19 C15 C28 C14 33.0(11) no
C19 C15 C28 C30 4.9(15) no
C28 C15 C19 C16 86.4(9) no
C28 C15 C19 C17 37.9(10) no
C28 C15 C19 C20 -3.4(12) no
C15 C16 C17 C18 -2.9(12) no
C15 C16 C17 C19 -67.8(6) no
C15 C16 C17 C20 -64.6(10) no
C15 C16 C19 C15 0.00(15) no
C15 C16 C19 C17 122.2(5) no
C15 C16 C19 C20 119.6(7) no
C15 C16 C20 C17 125.6(8) no
C15 C16 C20 C18 69.7(6) no
C15 C16 C20 C19 -58.8(5) no
C17 C16 C19 C15 -122.2(7) no
C17 C16 C19 C17 0.0(4) no
C17 C16 C19 C20 -2.6(7) no
C19 C16 C17 C18 64.9(10) no
C19 C16 C17 C19 0.0(6) no
C19 C16 C17 C20 3.2(9) no
C17 C16 C20 C17 0.0(7) no
C17 C16 C20 C18 -55.9(9) no
C17 C16 C20 C19 175.5(12) no
C20 C16 C17 C18 61.7(9) no
C20 C16 C17 C19 -3.2(9) no
C20 C16 C17 C20 0.0(6) no
C19 C16 C20 C17 -175.5(13) no
C19 C16 C20 C18 128.6(12) no
C19 C16 C20 C19 0.0(8) no
C20 C16 C19 C15 -119.6(9) no
C20 C16 C19 C17 2.6(8) no
C20 C16 C19 C20 0.0(5) no
C16 C17 C18 C14 9.9(10) no
C16 C17 C18 C20 -84.0(8) no
C16 C17 C18 C30 43.4(9) no
C16 C17 C19 C15 48.9(7) no
C16 C17 C19 C16 0.0(5) no
C16 C17 C19 C20 176.4(10) no
C16 C17 C20 C16 -0.0(4) no
C16 C17 C20 C18 121.0(7) no
C16 C17 C20 C19 -2.4(7) no
C18 C17 C19 C15 -80.0(7) no
C18 C17 C19 C16 -128.9(7) no
C18 C17 C19 C20 47.5(5) no
C19 C17 C18 C14 46.6(7) no
C19 C17 C18 C20 -47.3(5) no
C19 C17 C18 C30 80.1(6) no
C18 C17 C20 C16 -121.0(6) no
C18 C17 C20 C18 0.00(15) no
C18 C17 C20 C19 -123.4(6) no
C20 C17 C18 C14 93.9(6) no
C20 C17 C18 C20 0.0(5) no
C20 C17 C18 C30 127.4(6) no
C19 C17 C20 C16 2.4(7) no
C19 C17 C20 C18 123.4(7) no
C19 C17 C20 C19 0.0(5) no
C20 C17 C19 C15 -127.5(10) no
C20 C17 C19 C16 -176.4(11) no
C20 C17 C19 C20 0.0(6) no
C14 C18 C20 C16 -66.8(7) no
C14 C18 C20 C17 -104.2(6) no
C14 C18 C20 C19 -40.2(10) no
C14 C18 C30 C13 43.5(9) no
C14 C18 C30 C14 0.0(6) no
C14 C18 C30 C28 73.2(12) no
C17 C18 C20 C16 37.5(5) no
C17 C18 C20 C17 0.0(4) no
C17 C18 C20 C19 64.1(8) no
C17 C18 C30 C13 -64.5(12) no
C17 C18 C30 C14 -108.0(13) no
C17 C18 C30 C28 -34.8(15) no
C20 C18 C30 C13 -18.1(18) no
C20 C18 C30 C14 -61.6(19) no
C20 C18 C30 C28 12(2) no
C30 C18 C20 C16 -37.0(14) no
C30 C18 C20 C17 -74.5(13) no
C30 C18 C20 C19 -10.4(16) no
C15 C19 C20 C16 65.2(8) no
C15 C19 C20 C17 68.4(10) no
C15 C19 C20 C18 5.8(14) no
C16 C19 C20 C16 0.0(5) no
C16 C19 C20 C17 3.2(10) no
C16 C19 C20 C18 -59.4(13) no
C17 C19 C20 C16 -3.2(10) no
C17 C19 C20 C17 0.0(5) no
C17 C19 C20 C18 -62.7(8) no
C13 C28 C30 C13 0.0(4) no
C13 C28 C30 C14 -6.4(17) no
C13 C28 C30 C18 -77.8(18) no
C14 C28 C30 C13 6.4(18) no
C14 C28 C30 C14 0.0(6) no
C14 C28 C30 C18 -71.4(14) no
C15 C28 C30 C13 69.2(13) no
C15 C28 C30 C14 63(2) no
C15 C28 C30 C18 -9(3) no
